data_7101185
loop_
_publ_author_name
'Jonathan D. Sellars'
'Patrick G. Steel'
'Michael J. Turner'

_publ_section_title
;
Hosomi-Sakurai Reactions of Silacyclic Allyl Silanes
;
_journal_issue 22
_journal_name_full 'Chemical Communications'
_journal_paper_doi 10.1039/b602642g
_journal_year 2006
_chemical_formula_moiety ' C17 H26 O2, C6 H6 O'
_chemical_formula_sum 'C23 H32 O3'
_chemical_formula_weight 356.49
_chemical_name_systematic
;
?
;
_space_group_IT_number 2
_space_group_name_Hall '-P 1'
_space_group_name_H-M_alt 'P -1'
_symmetry_cell_setting triclinic
_symmetry_space_group_name_Hall '-P 1'
_symmetry_space_group_name_H-M 'P -1'
_atom_sites_solution_hydrogens geom
_atom_sites_solution_primary direct
_atom_sites_solution_secondary difmap
_audit_creation_method SHELXL-97
_cell_angle_alpha 79.854(2)
_cell_angle_beta 79.837(2)
_cell_angle_gamma 89.219(2)
_cell_formula_units_Z 2
_cell_length_a 8.2609(3)
_cell_length_b 10.8798(4)
_cell_length_c 11.7925(5)
_cell_measurement_temperature 120(2)
_cell_volume 1026.76(7)
_computing_cell_refinement 'SAINT (Bruker, 2001)'
_computing_data_collection 'SMART (Bruker, 2001)'
_computing_data_reduction 'SAINT (Bruker, 2001)'
_computing_molecular_graphics 'SHELXTL (Bruker, 2001)'
_computing_publication_material 'SHELXTL (Bruker, 2001)'
_computing_structure_refinement 'SHELXTL (Bruker, 2001)'
_computing_structure_solution 'SHELXTL (Bruker, 2001)'
_diffrn_ambient_temperature 120(2)
_diffrn_detector_area_resol_mean 8
_diffrn_measured_fraction_theta_full 0.986
_diffrn_measured_fraction_theta_max 0.986
_diffrn_measurement_device_type 'Bruker SMART 1K CCD area detector'
_diffrn_measurement_method \w-scans
_diffrn_radiation_monochromator graphite
_diffrn_radiation_source 'fine-focus sealed tube'
_diffrn_radiation_type MoK\a
_diffrn_radiation_wavelength 0.71073
_diffrn_reflns_av_R_equivalents 0.0271
_diffrn_reflns_av_sigmaI/netI 0.0569
_diffrn_reflns_limit_h_max 9
_diffrn_reflns_limit_h_min -10
_diffrn_reflns_limit_k_max 14
_diffrn_reflns_limit_k_min -14
_diffrn_reflns_limit_l_max 15
_diffrn_reflns_limit_l_min -13
_diffrn_reflns_number 7400
_diffrn_reflns_theta_full 27.43
_diffrn_reflns_theta_max 27.43
_diffrn_reflns_theta_min 1.78
_exptl_absorpt_coefficient_mu 0.074
_exptl_absorpt_correction_T_max 0.99
_exptl_absorpt_correction_T_min 0.98
_exptl_absorpt_correction_type multi-scan
_exptl_absorpt_process_details 'SADABS v2.10 - G.M. Sheldrick'
_exptl_crystal_colour colourless
_exptl_crystal_density_diffrn 1.153
_exptl_crystal_density_method 'not measured'
_exptl_crystal_description block
_exptl_crystal_F_000 388
_exptl_crystal_size_max 0.21
_exptl_crystal_size_mid 0.18
_exptl_crystal_size_min 0.16
_refine_diff_density_max 0.287
_refine_diff_density_min -0.204
_refine_diff_density_rms 0.044
_refine_ls_extinction_method none
_refine_ls_goodness_of_fit_ref 1.017
_refine_ls_hydrogen_treatment constr
_refine_ls_matrix_type full
_refine_ls_number_parameters 235
_refine_ls_number_reflns 4610
_refine_ls_number_restraints 0
_refine_ls_restrained_S_all 1.017
_refine_ls_R_factor_all 0.0849
_refine_ls_R_factor_gt 0.0511
_refine_ls_shift/su_max 0.000
_refine_ls_shift/su_mean 0.000
_refine_ls_structure_factor_coef Fsqd
_refine_ls_weighting_details 'calc w=1/[\s^2^(Fo^2^)+(0.0451P)^2^+0.3545P] where P=(Fo^2^+2Fc^2^)/3'
_refine_ls_weighting_scheme calc
_refine_ls_wR_factor_gt 0.1089
_refine_ls_wR_factor_ref 0.1227
_reflns_number_gt 3178
_reflns_number_total 4610
_reflns_threshold_expression >2sigma(I)
_cod_data_source_file b602642g.txt
_cod_original_sg_symbol_H-M P-1
_cod_database_code 7101185

loop_
_symmetry_equiv_pos_as_xyz
'x, y, z'
'-x, -y, -z'

loop_
_atom_site_label
_atom_site_type_symbol
_atom_site_fract_x
_atom_site_fract_y
_atom_site_fract_z
_atom_site_U_iso_or_equiv
_atom_site_adp_type
_atom_site_occupancy
_atom_site_symmetry_multiplicity
_atom_site_calc_flag
_atom_site_refinement_flags
O1 O 0.23328(14) 0.71408(12) 0.72434(10) 0.0257(3) Uani 1 1 d .
H1A H 0.1523 0.6646 0.7376 0.039 Uiso 1 1 calc R
O2 O 0.64679(14) 0.62763(11) 0.88981(10) 0.0216(3) Uani 1 1 d .
C12 C 0.50084(19) 0.75222(15) 0.60310(14) 0.0184(4) Uani 1 1 d .
H12A H 0.5046 0.8401 0.6171 0.022 Uiso 1 1 calc R
C9 C 0.5842(2) 0.66772(15) 0.69698(14) 0.0186(4) Uani 1 1 d .
H9A H 0.7055 0.6766 0.6684 0.022 Uiso 1 1 calc R
C14 C 0.32003(19) 0.71684(16) 0.60690(14) 0.0192(4) Uani 1 1 d .
H14A H 0.3167 0.6305 0.5889 0.023 Uiso 1 1 calc R
C7 C 0.5510(2) 0.70937(16) 0.81739(14) 0.0196(4) Uani 1 1 d .
H7A H 0.4315 0.6971 0.8518 0.024 Uiso 1 1 calc R
C15 C 0.2359(2) 0.80378(17) 0.51879(16) 0.0244(4) Uani 1 1 d .
H15A H 0.3033 0.8042 0.4395 0.029 Uiso 1 1 calc R
C2 C 0.6014(2) 0.84421(16) 0.81274(14) 0.0206(4) Uani 1 1 d .
C10 C 0.5413(2) 0.53149(16) 0.70806(15) 0.0243(4) Uani 1 1 d .
H10A H 0.4317 0.5050 0.7422 0.029 Uiso 1 1 calc R
C3 C 0.7675(2) 0.87924(17) 0.79003(16) 0.0257(4) Uani 1 1 d .
H3A H 0.8489 0.8190 0.7744 0.031 Uiso 1 1 calc R
C13 C 0.6015(2) 0.74779(18) 0.48158(15) 0.0250(4) Uani 1 1 d .
H13A H 0.5503 0.8006 0.4219 0.037 Uiso 1 1 calc R
H13B H 0.6048 0.6616 0.4676 0.037 Uiso 1 1 calc R
H13C H 0.7137 0.7784 0.4776 0.037 Uiso 1 1 calc R
C8 C 0.6055(2) 0.63863(17) 1.01079(15) 0.0265(4) Uani 1 1 d .
H8A H 0.6730 0.5818 1.0562 0.040 Uiso 1 1 calc R
H8B H 0.4889 0.6169 1.0395 0.040 Uiso 1 1 calc R
H8C H 0.6261 0.7247 1.0194 0.040 Uiso 1 1 calc R
C16 C 0.0640(2) 0.75450(19) 0.51647(17) 0.0306(4) Uani 1 1 d .
H16A H 0.0133 0.8118 0.4595 0.046 Uiso 1 1 calc R
H16B H -0.0040 0.7484 0.5943 0.046 Uiso 1 1 calc R
H16C H 0.0727 0.6718 0.4941 0.046 Uiso 1 1 calc R
C17 C 0.2288(2) 0.93831(19) 0.5394(2) 0.0381(5) Uani 1 1 d .
H17A H 0.1740 0.9895 0.4808 0.057 Uiso 1 1 calc R
H17B H 0.3408 0.9708 0.5328 0.057 Uiso 1 1 calc R
H17C H 0.1670 0.9411 0.6179 0.057 Uiso 1 1 calc R
C4 C 0.8151(3) 1.00101(18) 0.78999(17) 0.0315(4) Uani 1 1 d .
H4A H 0.9286 1.0234 0.7743 0.038 Uiso 1 1 calc R
C5 C 0.6987(3) 1.08975(18) 0.81253(18) 0.0358(5) Uani 1 1 d .
H5A H 0.7316 1.1728 0.8135 0.043 Uiso 1 1 calc R
C1 C 0.4852(2) 0.93482(18) 0.83360(17) 0.0311(4) Uani 1 1 d .
H1B H 0.3714 0.9135 0.8479 0.037 Uiso 1 1 calc R
C6 C 0.5345(3) 1.05695(19) 0.83361(19) 0.0374(5) Uani 1 1 d .
H6A H 0.4539 1.1180 0.8483 0.045 Uiso 1 1 calc R
C11 C 0.6444(3) 0.44640(19) 0.67399(18) 0.0374(5) Uani 1 1 d .
H11A H 0.7550 0.4693 0.6395 0.045 Uiso 1 1 calc R
H11B H 0.6081 0.3621 0.6839 0.045 Uiso 1 1 calc R
O10 O -0.05363(15) 0.54938(12) 0.79326(11) 0.0277(3) Uani 1 1 d .
H10B H -0.1472 0.5673 0.8266 0.042 Uiso 1 1 calc R
C30 C -0.0187(2) 0.42822(17) 0.83723(16) 0.0230(4) Uani 1 1 d .
C31 C -0.0818(2) 0.37058(17) 0.95133(16) 0.0251(4) Uani 1 1 d .
H31A H -0.1551 0.4140 1.0014 0.030 Uiso 1 1 calc R
C43 C 0.0873(2) 0.36336(18) 0.76427(16) 0.0265(4) Uani 1 1 d .
H43A H 0.1305 0.4021 0.6863 0.032 Uiso 1 1 calc R
C41 C 0.0687(2) 0.18490(18) 0.91941(17) 0.0288(4) Uani 1 1 d .
H41A H 0.0992 0.1021 0.9475 0.035 Uiso 1 1 calc R
C42 C 0.1298(2) 0.24252(18) 0.80535(17) 0.0291(4) Uani 1 1 d .
H42A H 0.2015 0.1984 0.7550 0.035 Uiso 1 1 calc R
C40 C -0.0372(2) 0.24954(18) 0.99165(16) 0.0273(4) Uani 1 1 d .
H40A H -0.0798 0.2106 1.0697 0.033 Uiso 1 1 calc R

loop_
_atom_site_aniso_label
_atom_site_aniso_U_11
_atom_site_aniso_U_22
_atom_site_aniso_U_33
_atom_site_aniso_U_23
_atom_site_aniso_U_13
_atom_site_aniso_U_12
O1 0.0194(6) 0.0365(7) 0.0202(7) -0.0052(5) 0.0000(5) -0.0068(5)
O2 0.0265(6) 0.0222(6) 0.0173(6) -0.0040(5) -0.0070(5) 0.0018(5)
C12 0.0192(8) 0.0183(8) 0.0183(9) -0.0045(7) -0.0040(7) -0.0009(7)
C9 0.0175(8) 0.0230(9) 0.0170(9) -0.0065(7) -0.0042(7) 0.0003(7)
C14 0.0171(8) 0.0228(9) 0.0178(9) -0.0056(7) -0.0012(7) -0.0024(7)
C7 0.0198(8) 0.0223(9) 0.0182(9) -0.0054(7) -0.0053(7) 0.0013(7)
C15 0.0184(8) 0.0316(10) 0.0223(9) -0.0028(8) -0.0032(7) 0.0025(7)
C2 0.0266(9) 0.0212(9) 0.0160(9) -0.0055(7) -0.0072(7) 0.0007(7)
C10 0.0312(9) 0.0229(9) 0.0218(9) -0.0048(7) -0.0119(8) -0.0006(7)
C3 0.0282(9) 0.0241(9) 0.0259(10) -0.0065(8) -0.0052(8) -0.0012(7)
C13 0.0182(8) 0.0364(11) 0.0200(9) -0.0049(8) -0.0026(7) -0.0019(8)
C8 0.0326(10) 0.0286(10) 0.0189(9) -0.0042(8) -0.0055(8) -0.0033(8)
C16 0.0217(9) 0.0426(12) 0.0294(11) -0.0065(9) -0.0094(8) 0.0015(8)
C17 0.0305(10) 0.0290(11) 0.0547(14) -0.0014(10) -0.0135(10) 0.0057(9)
C4 0.0368(11) 0.0282(10) 0.0306(11) -0.0051(8) -0.0079(9) -0.0085(8)
C5 0.0590(14) 0.0201(10) 0.0344(11) -0.0061(8) -0.0233(10) -0.0033(9)
C1 0.0294(10) 0.0325(11) 0.0363(11) -0.0141(9) -0.0120(8) 0.0065(8)
C6 0.0485(12) 0.0278(10) 0.0451(13) -0.0172(9) -0.0231(10) 0.0155(9)
C11 0.0515(13) 0.0282(11) 0.0416(12) -0.0171(9) -0.0231(10) 0.0095(9)
O10 0.0220(6) 0.0304(7) 0.0284(7) -0.0012(6) -0.0019(5) -0.0004(5)
C30 0.0186(8) 0.0257(9) 0.0258(10) -0.0044(8) -0.0069(7) -0.0037(7)
C31 0.0203(8) 0.0311(10) 0.0248(10) -0.0083(8) -0.0023(7) -0.0018(7)
C43 0.0238(9) 0.0350(11) 0.0205(9) -0.0043(8) -0.0033(7) -0.0034(8)
C41 0.0265(9) 0.0269(10) 0.0354(11) -0.0060(8) -0.0114(8) -0.0016(8)
C42 0.0262(9) 0.0361(11) 0.0279(10) -0.0137(9) -0.0048(8) 0.0022(8)
C40 0.0270(9) 0.0308(10) 0.0231(10) -0.0021(8) -0.0037(8) -0.0058(8)

loop_
_atom_type_symbol
_atom_type_description
_atom_type_scat_dispersion_real
_atom_type_scat_dispersion_imag
_atom_type_scat_source
C C 0.0033 0.0016 'International Tables Vol C Tables 4.2.6.8 and 6.1.1.4'
H H 0.0000 0.0000 'International Tables Vol C Tables 4.2.6.8 and 6.1.1.4'
O O 0.0106 0.0060 'International Tables Vol C Tables 4.2.6.8 and 6.1.1.4'

loop_
_geom_angle_atom_site_label_1
_geom_angle_atom_site_label_2
_geom_angle_atom_site_label_3
_geom_angle
C14 O1 H1A 109.5
C8 O2 C7 112.36(13)
C13 C12 C14 110.08(13)
C13 C12 C9 108.76(13)
C14 C12 C9 114.03(13)
C13 C12 H12A 107.9
C14 C12 H12A 107.9
C9 C12 H12A 107.9
C10 C9 C7 111.21(14)
C10 C9 C12 112.25(13)
C7 C9 C12 113.27(13)
C10 C9 H9A 106.5
C7 C9 H9A 106.5
C12 C9 H9A 106.5
O1 C14 C15 110.75(13)
O1 C14 C12 108.00(12)
C15 C14 C12 113.98(14)
O1 C14 H14A 108.0
C15 C14 H14A 108.0
C12 C14 H14A 108.0
O2 C7 C2 109.30(13)
O2 C7 C9 105.68(12)
C2 C7 C9 113.62(14)
O2 C7 H7A 109.4
C2 C7 H7A 109.4
C9 C7 H7A 109.4
C17 C15 C16 110.74(15)
C17 C15 C14 112.97(15)
C16 C15 C14 111.30(15)
C17 C15 H15A 107.2
C16 C15 H15A 107.2
C14 C15 H15A 107.2
C1 C2 C3 118.29(16)
C1 C2 C7 121.44(16)
C3 C2 C7 120.25(15)
C11 C10 C9 124.87(18)
C11 C10 H10A 117.6
C9 C10 H10A 117.6
C4 C3 C2 120.76(18)
C4 C3 H3A 119.6
C2 C3 H3A 119.6
C12 C13 H13A 109.5
C12 C13 H13B 109.5
H13A C13 H13B 109.5
C12 C13 H13C 109.5
H13A C13 H13C 109.5
H13B C13 H13C 109.5
O2 C8 H8A 109.5
O2 C8 H8B 109.5
H8A C8 H8B 109.5
O2 C8 H8C 109.5
H8A C8 H8C 109.5
H8B C8 H8C 109.5
C15 C16 H16A 109.5
C15 C16 H16B 109.5
H16A C16 H16B 109.5
C15 C16 H16C 109.5
H16A C16 H16C 109.5
H16B C16 H16C 109.5
C15 C17 H17A 109.5
C15 C17 H17B 109.5
H17A C17 H17B 109.5
C15 C17 H17C 109.5
H17A C17 H17C 109.5
H17B C17 H17C 109.5
C5 C4 C3 120.44(19)
C5 C4 H4A 119.8
C3 C4 H4A 119.8
C6 C5 C4 119.44(18)
C6 C5 H5A 120.3
C4 C5 H5A 120.3
C2 C1 C6 120.44(18)
C2 C1 H1B 119.8
C6 C1 H1B 119.8
C5 C6 C1 120.62(18)
C5 C6 H6A 119.7
C1 C6 H6A 119.7
C10 C11 H11A 120.0
C10 C11 H11B 120.0
H11A C11 H11B 120.0
C30 O10 H10B 109.5
O10 C30 C43 117.71(16)
O10 C30 C31 122.60(16)
C43 C30 C31 119.67(17)
C40 C31 C30 119.76(17)
C40 C31 H31A 120.1
C30 C31 H31A 120.1
C42 C43 C30 119.94(18)
C42 C43 H43A 120.0
C30 C43 H43A 120.0
C40 C41 C42 119.20(18)
C40 C41 H41A 120.4
C42 C41 H41A 120.4
C43 C42 C41 120.71(17)
C43 C42 H42A 119.6
C41 C42 H42A 119.6
C41 C40 C31 120.71(18)
C41 C40 H40A 119.6
C31 C40 H40A 119.6

loop_
_geom_bond_atom_site_label_1
_geom_bond_atom_site_label_2
_geom_bond_distance
O1 C14 1.438(2)
O1 H1A 0.8400
O2 C8 1.433(2)
O2 C7 1.448(2)
C12 C13 1.533(2)
C12 C14 1.539(2)
C12 C9 1.561(2)
C12 H12A 1.0000
C9 C10 1.506(2)
C9 C7 1.544(2)
C9 H9A 1.0000
C14 C15 1.532(2)
C14 H14A 1.0000
C7 C2 1.519(2)
C7 H7A 1.0000
C15 C17 1.524(3)
C15 C16 1.531(2)
C15 H15A 1.0000
C2 C1 1.389(2)
C2 C3 1.396(2)
C10 C11 1.316(3)
C10 H10A 0.9500
C3 C4 1.387(2)
C3 H3A 0.9500
C13 H13A 0.9800
C13 H13B 0.9800
C13 H13C 0.9800
C8 H8A 0.9800
C8 H8B 0.9800
C8 H8C 0.9800
C16 H16A 0.9800
C16 H16B 0.9800
C16 H16C 0.9800
C17 H17A 0.9800
C17 H17B 0.9800
C17 H17C 0.9800
C4 C5 1.379(3)
C4 H4A 0.9500
C5 C6 1.375(3)
C5 H5A 0.9500
C1 C6 1.395(3)
C1 H1B 0.9500
C6 H6A 0.9500
C11 H11A 0.9500
C11 H11B 0.9500
O10 C30 1.375(2)
O10 H10B 0.8400
C30 C43 1.392(2)
C30 C31 1.393(2)
C31 C40 1.387(3)
C31 H31A 0.9500
C43 C42 1.382(3)
C43 H43A 0.9500
C41 C40 1.385(3)
C41 C42 1.389(3)
C41 H41A 0.9500
C42 H42A 0.9500
C40 H40A 0.9500
